data_7019225
loop_
_publ_author_name
'Li, Junye'
'Wang, Chenggen'
'Li, Xiaoyan'
'Sun, Hongjian'

_publ_section_title
;
 C-Cl bond activation of ortho-chlorinated benzamides by nickel and cobalt
 compounds supported with phosphine ligands.
;
_journal_issue 28
_journal_name_full 'Dalton transactions (Cambridge, England : 2003)'
_journal_page_first 8715
_journal_page_last 8722
_journal_paper_doi 10.1039/c2dt12395a
_journal_volume 41
_journal_year 2012
_chemical_formula_moiety 'C14 H26 Cl1 N1 Ni1 O1 P2'
_chemical_formula_sum 'C14 H26 Cl N Ni O P2'
_chemical_formula_weight 380.44
_chemical_name_systematic
;
?
;
_space_group_IT_number 14
_symmetry_cell_setting monoclinic
_symmetry_space_group_name_Hall '-P 2ybc'
_symmetry_space_group_name_H-M 'P 1 21/c 1'
_atom_sites_solution_hydrogens geom
_atom_sites_solution_primary direct
_atom_sites_solution_secondary difmap
_audit_creation_method SHELXL-97
_cell_angle_alpha 90.00
_cell_angle_beta 91.232(3)
_cell_angle_gamma 90.00
_cell_formula_units_Z 12
_cell_length_a 13.607(2)
_cell_length_b 24.405(4)
_cell_length_c 16.845(3)
_cell_measurement_reflns_used 3677
_cell_measurement_temperature 273(2)
_cell_measurement_theta_max 23.96
_cell_measurement_theta_min 2.42
_cell_volume 5592.6(16)
_computing_cell_refinement 'Bruker SMART'
_computing_data_collection 'Bruker SMART'
_computing_data_reduction 'Bruker SAINT'
_computing_molecular_graphics 'Bruker SHELXTL'
_computing_publication_material 'Bruker SHELXTL'
_computing_structure_refinement 'SHELXL-97 (Sheldrick, 1997)'
_computing_structure_solution 'SHELXS-97 (Sheldrick, 1990)'
_diffrn_ambient_temperature 273(2)
_diffrn_measured_fraction_theta_full 0.994
_diffrn_measured_fraction_theta_max 0.994
_diffrn_measurement_device_type 'CCD area detector'
_diffrn_measurement_method 'phi and omega scans'
_diffrn_radiation_monochromator graphite
_diffrn_radiation_source 'fine-focus sealed tube'
_diffrn_radiation_type MoK\a
_diffrn_radiation_wavelength 0.71073
_diffrn_reflns_av_R_equivalents 0.0633
_diffrn_reflns_av_sigmaI/netI 0.0749
_diffrn_reflns_limit_h_max 15
_diffrn_reflns_limit_h_min -14
_diffrn_reflns_limit_k_max 26
_diffrn_reflns_limit_k_min -28
_diffrn_reflns_limit_l_max 19
_diffrn_reflns_limit_l_min -18
_diffrn_reflns_number 26057
_diffrn_reflns_theta_full 24.45
_diffrn_reflns_theta_max 24.45
_diffrn_reflns_theta_min 1.47
_exptl_absorpt_coefficient_mu 1.351
_exptl_absorpt_correction_T_max 0.8747
_exptl_absorpt_correction_T_min 0.850
_exptl_absorpt_correction_type multi-scan
_exptl_absorpt_process_details '(SADABS; Bruker, 2001)'
_exptl_crystal_density_diffrn 1.355
_exptl_crystal_density_method 'not measured'
_exptl_crystal_F_000 2400
_exptl_crystal_size_max 0.15
_exptl_crystal_size_mid 0.10
_exptl_crystal_size_min 0.10
_refine_diff_density_max 1.566
_refine_diff_density_min -0.568
_refine_diff_density_rms 0.113
_refine_ls_extinction_method none
_refine_ls_goodness_of_fit_ref 1.015
_refine_ls_hydrogen_treatment constr
_refine_ls_matrix_type full
_refine_ls_number_parameters 541
_refine_ls_number_reflns 9203
_refine_ls_number_restraints 252
_refine_ls_restrained_S_all 1.020
_refine_ls_R_factor_all 0.0990
_refine_ls_R_factor_gt 0.0628
_refine_ls_shift/su_max 0.001
_refine_ls_shift/su_mean 0.000
_refine_ls_structure_factor_coef Fsqd
_refine_ls_weighting_details 'calc w=1/[\s^2^(Fo^2^)+(0.0888P)^2^+9.1503P] where P=(Fo^2^+2Fc^2^)/3'
_refine_ls_weighting_scheme calc
_refine_ls_wR_factor_gt 0.1583
_refine_ls_wR_factor_ref 0.1807
_reflns_number_gt 6111
_reflns_number_total 9255
_reflns_threshold_expression >2sigma(I)
_cod_data_source_file c2dt12395a.txt
_cod_data_source_block test
_cod_depositor_comments
;
The following automatic conversions were performed:

'_symmetry_cell_setting' value 'Monoclinic' changed to 'monoclinic'
according to /home/saulius/struct/CIF-dictionaries/cif_core.dic
dictionary named 'cif_core.dic' version 2.4.1 from 2010-06-29.

Automatic conversion script
Id: cif_fix_values 1891 2012-01-12 08:04:46Z andrius 
;
_cod_original_cell_volume 5592.9(16)
_cod_original_sg_symbol_H-M p2(1)/c
_cod_original_formula_sum 'C14 H26 Cl1 N1 Ni1 O1 P2'
_cod_database_code 7019225

loop_
_symmetry_equiv_pos_as_xyz
'x, y, z'
'-x, y+1/2, -z+1/2'
'-x, -y, -z'
'x, -y-1/2, z-1/2'

loop_
_atom_site_label
_atom_site_type_symbol
_atom_site_fract_x
_atom_site_fract_y
_atom_site_fract_z
_atom_site_U_iso_or_equiv
_atom_site_adp_type
_atom_site_occupancy
_atom_site_symmetry_multiplicity
_atom_site_calc_flag
_atom_site_refinement_flags
P2 P 0.58445(12) 0.26029(7) 0.36517(11) 0.0371(4) Uani 1 1 d .
P4 P 0.89257(13) 0.91095(8) 0.36205(11) 0.0440(5) Uani 1 1 d .
C32 C 0.9743(5) 0.9155(3) 0.4480(5) 0.055(2) Uani 1 1 d U
H32A H 0.9546 0.8893 0.4872 0.082 Uiso 1 1 calc R
H32B H 0.9713 0.9517 0.4699 0.082 Uiso 1 1 calc R
H32C H 1.0404 0.9077 0.4325 0.082 Uiso 1 1 calc R
C31 C 0.5024(6) 0.2428(4) 0.4431(5) 0.072(3) Uani 1 1 d U
H31A H 0.5152 0.2060 0.4604 0.108 Uiso 1 1 calc R
H31B H 0.4357 0.2456 0.4237 0.108 Uiso 1 1 calc R
H31C H 0.5123 0.2676 0.4869 0.108 Uiso 1 1 calc R
C30 C 0.5466(5) 0.3307(3) 0.3430(5) 0.0505(19) Uani 1 1 d U
H30A H 0.5860 0.3450 0.3011 0.076 Uiso 1 1 calc R
H30B H 0.5555 0.3529 0.3896 0.076 Uiso 1 1 calc R
H30C H 0.4787 0.3311 0.3265 0.076 Uiso 1 1 calc R
C36 C 0.9784(6) 0.8934(3) 1.0024(4) 0.059(2) Uani 1 1 d U
H36A H 0.9438 0.8628 1.0244 0.089 Uiso 1 1 calc R
H36B H 0.9681 0.9253 1.0344 0.089 Uiso 1 1 calc R
H36C H 1.0473 0.8852 1.0014 0.089 Uiso 1 1 calc R
C35 C 0.5804(6) 1.0111(3) 0.8760(5) 0.067(2) Uani 1 1 d U
H35A H 0.6171 1.0329 0.8395 0.100 Uiso 1 1 calc R
H35B H 0.5926 1.0240 0.9291 0.100 Uiso 1 1 calc R
H35C H 0.5115 1.0141 0.8631 0.100 Uiso 1 1 calc R
C33 C 0.5414(6) 0.9054(4) 0.9391(6) 0.083(3) Uani 1 1 d U
H33A H 0.5566 0.8670 0.9391 0.125 Uiso 1 1 calc R
H33B H 0.4735 0.9105 0.9244 0.125 Uiso 1 1 calc R
H33C H 0.5535 0.9202 0.9913 0.125 Uiso 1 1 calc R
C34 C 0.5607(6) 0.9216(4) 0.7742(5) 0.074(3) Uani 1 1 d U
H34A H 0.5958 0.9385 0.7318 0.111 Uiso 1 1 calc R
H34B H 0.4937 0.9339 0.7727 0.111 Uiso 1 1 calc R
H34C H 0.5624 0.8825 0.7681 0.111 Uiso 1 1 calc R
C38 C 1.0051(6) 0.9640(4) 0.8691(6) 0.087(3) Uani 1 1 d U
H38A H 0.9828 0.9967 0.8948 0.131 Uiso 1 1 calc R
H38B H 0.9978 0.9681 0.8126 0.131 Uiso 1 1 calc R
H38C H 1.0730 0.9578 0.8829 0.131 Uiso 1 1 calc R
C37 C 0.9856(6) 0.8486(4) 0.8476(5) 0.081(3) Uani 1 1 d U
H37A H 0.9512 0.8156 0.8606 0.122 Uiso 1 1 calc R
H37B H 1.0538 0.8449 0.8624 0.122 Uiso 1 1 calc R
H37C H 0.9796 0.8552 0.7915 0.122 Uiso 1 1 calc R
C39 C 0.7913(6) 0.9767(3) 0.5825(4) 0.0461(18) Uani 1 1 d U
H39A H 0.7850 0.9711 0.5262 0.069 Uiso 1 1 calc R
H39B H 0.8542 0.9927 0.5950 0.069 Uiso 1 1 calc R
H39C H 0.7401 1.0008 0.5996 0.069 Uiso 1 1 calc R
Ni1 Ni 0.74140(5) 0.24063(3) 0.38338(4) 0.0268(2) Uani 1 1 d .
Ni2 Ni 0.73451(6) 0.90819(3) 0.38446(4) 0.0282(2) Uani 1 1 d .
Ni3 Ni 0.77549(6) 0.92504(3) 0.88679(4) 0.0277(2) Uani 1 1 d .
Cl1 Cl 0.71089(12) 0.17157(6) 0.46853(9) 0.0340(4) Uani 1 1 d .
Cl2 Cl 0.75867(13) 0.83849(6) 0.47078(9) 0.0403(4) Uani 1 1 d .
Cl3 Cl 0.79152(14) 0.99357(6) 0.97576(9) 0.0419(4) Uani 1 1 d .
P5 P 0.93256(13) 0.90619(8) 0.90140(11) 0.0427(5) Uani 1 1 d .
P1 P 0.89906(12) 0.22268(7) 0.39220(10) 0.0342(4) Uani 1 1 d .
P3 P 0.57626(13) 0.90370(7) 0.40204(10) 0.0366(4) Uani 1 1 d .
P6 P 0.61787(13) 0.94037(7) 0.86875(11) 0.0374(4) Uani 1 1 d .
O1 O 0.7638(4) 0.20149(17) 0.2358(3) 0.0453(12) Uani 1 1 d .
O3 O 0.8051(4) 0.96211(18) 0.7426(3) 0.0456(12) Uani 1 1 d .
N3 N 0.7830(4) 0.9247(2) 0.6227(3) 0.0385(13) Uani 1 1 d .
H23 H 0.7742 0.8954 0.5950 0.046 Uiso 1 1 calc R
N2 N 0.7326(4) 0.9081(2) 0.1206(3) 0.0390(14) Uani 1 1 d .
H12 H 0.7428 0.9378 0.0945 0.047 Uiso 1 1 calc R
C29 C 0.7885(4) 0.9209(2) 0.7018(4) 0.0303(14) Uani 1 1 d U
O2 O 0.6957(3) 0.86946(16) 0.2367(2) 0.0383(11) Uani 1 1 d .
C13 C 0.7113(4) 0.9669(2) 0.2358(3) 0.0260(13) Uani 1 1 d U
C7 C 0.7555(4) 0.2438(3) 0.1975(4) 0.0318(14) Uani 1 1 d U
C12 C 0.7170(4) 0.9703(2) 0.3191(3) 0.0260(13) Uani 1 1 d U
C18 C 0.7115(4) 0.9112(2) 0.1985(4) 0.0298(14) Uani 1 1 d U
C1 C 0.7683(4) 0.3017(2) 0.3190(4) 0.0280(14) Uani 1 1 d U
C28 C 0.7718(4) 0.8661(2) 0.7382(3) 0.0283(14) Uani 1 1 d U
C24 C 0.7428(4) 0.8111(2) 0.8537(4) 0.0354(15) Uani 1 1 d U
H24 H 0.7350 0.8081 0.9082 0.042 Uiso 1 1 calc R
N1 N 0.7338(4) 0.2423(2) 0.1191(3) 0.0393(14) Uani 1 1 d .
H1 H 0.7270 0.2726 0.0934 0.047 Uiso 1 1 calc R
C23 C 0.7620(4) 0.8630(2) 0.8216(3) 0.0277(13) Uani 1 1 d U
C2 C 0.7847(4) 0.3534(2) 0.3540(4) 0.0321(14) Uani 1 1 d U
H2 H 0.7866 0.3562 0.4091 0.038 Uiso 1 1 calc R
C17 C 0.7161(5) 1.0231(3) 0.3524(4) 0.0370(15) Uani 1 1 d U
H17 H 0.7181 1.0268 0.4074 0.044 Uiso 1 1 calc R
C16 C 0.7122(5) 1.0697(3) 0.3057(4) 0.0401(16) Uani 1 1 d U
H16 H 0.7117 1.1041 0.3296 0.048 Uiso 1 1 calc R
C27 C 0.7643(4) 0.8177(2) 0.6917(4) 0.0338(15) Uani 1 1 d U
H27 H 0.7717 0.8198 0.6370 0.041 Uiso 1 1 calc R
C6 C 0.7680(4) 0.2990(2) 0.2355(4) 0.0294(14) Uani 1 1 d U
C14 C 0.7080(4) 1.0146(2) 0.1892(4) 0.0315(14) Uani 1 1 d U
H14 H 0.7052 1.0117 0.1342 0.038 Uiso 1 1 calc R
C15 C 0.7089(4) 1.0655(2) 0.2241(4) 0.0355(15) Uani 1 1 d U
H15 H 0.7073 1.0969 0.1929 0.043 Uiso 1 1 calc R
C25 C 0.7348(5) 0.7640(3) 0.8080(4) 0.0372(16) Uani 1 1 d U
H25 H 0.7219 0.7303 0.8316 0.045 Uiso 1 1 calc R
C4 C 0.7939(5) 0.3971(3) 0.2268(4) 0.0371(16) Uani 1 1 d U
H4 H 0.8011 0.4286 0.1962 0.045 Uiso 1 1 calc R
C5 C 0.7790(5) 0.3468(3) 0.1901(4) 0.0356(15) Uani 1 1 d U
H5 H 0.7763 0.3447 0.1350 0.043 Uiso 1 1 calc R
C8 C 0.7216(6) 0.1911(3) 0.0773(4) 0.0458(18) Uani 1 1 d U
H8A H 0.7062 0.1982 0.0224 0.069 Uiso 1 1 calc R
H8B H 0.6692 0.1706 0.1002 0.069 Uiso 1 1 calc R
H8C H 0.7815 0.1704 0.0814 0.069 Uiso 1 1 calc R
C26 C 0.7464(5) 0.7677(2) 0.7266(4) 0.0375(16) Uani 1 1 d U
H26 H 0.7419 0.7364 0.6954 0.045 Uiso 1 1 calc R
C19 C 0.7384(6) 0.8564(3) 0.0804(4) 0.0477(18) Uani 1 1 d U
H19A H 0.7541 0.8623 0.0258 0.072 Uiso 1 1 calc R
H19B H 0.6764 0.8378 0.0833 0.072 Uiso 1 1 calc R
H19C H 0.7887 0.8343 0.1053 0.072 Uiso 1 1 calc R
C3 C 0.7982(5) 0.4007(2) 0.3084(4) 0.0362(15) Uani 1 1 d U
H3 H 0.8099 0.4342 0.3330 0.043 Uiso 1 1 calc R
C11 C 0.9277(5) 0.1518(3) 0.3683(4) 0.0429(17) Uani 1 1 d U
H11A H 0.8861 0.1278 0.3978 0.064 Uiso 1 1 calc R
H11B H 0.9952 0.1444 0.3821 0.064 Uiso 1 1 calc R
H11C H 0.9168 0.1458 0.3125 0.064 Uiso 1 1 calc R
C21 C 0.5284(5) 0.8360(3) 0.3781(4) 0.0504(19) Uani 1 1 d U
H21A H 0.5450 0.8268 0.3246 0.076 Uiso 1 1 calc R
H21B H 0.4583 0.8360 0.3829 0.076 Uiso 1 1 calc R
H21C H 0.5568 0.8096 0.4140 0.076 Uiso 1 1 calc R
C22 C 0.5396(6) 0.9161(3) 0.5042(4) 0.057(2) Uani 1 1 d U
H22A H 0.5626 0.9515 0.5210 0.085 Uiso 1 1 calc R
H22B H 0.5676 0.8884 0.5382 0.085 Uiso 1 1 calc R
H22C H 0.4692 0.9148 0.5069 0.085 Uiso 1 1 calc R
C9 C 0.9516(5) 0.2319(3) 0.4913(4) 0.055(2) Uani 1 1 d U
H9A H 0.9400 0.2687 0.5088 0.082 Uiso 1 1 calc R
H9B H 1.0210 0.2251 0.4905 0.082 Uiso 1 1 calc R
H9C H 0.9214 0.2066 0.5271 0.082 Uiso 1 1 calc R
C10 C 0.9842(5) 0.2606(3) 0.3313(5) 0.055(2) Uani 1 1 d U
H10A H 0.9753 0.2991 0.3396 0.083 Uiso 1 1 calc R
H10B H 0.9718 0.2520 0.2764 0.083 Uiso 1 1 calc R
H10C H 1.0504 0.2505 0.3458 0.083 Uiso 1 1 calc R
C20 C 0.4929(5) 0.9484(3) 0.3446(5) 0.058(2) Uani 1 1 d U
H20A H 0.5116 0.9860 0.3527 0.088 Uiso 1 1 calc R
H20B H 0.4267 0.9431 0.3618 0.088 Uiso 1 1 calc R
H20C H 0.4966 0.9396 0.2892 0.088 Uiso 1 1 calc R
C40 C 0.5345(6) 0.2221(4) 0.2799(5) 0.076(3) Uani 1 1 d U
H40A H 0.5741 0.2289 0.2344 0.115 Uiso 1 1 calc R
H40B H 0.4683 0.2338 0.2687 0.115 Uiso 1 1 calc R
H40C H 0.5349 0.1837 0.2917 0.115 Uiso 1 1 calc R
C42 C 0.9314(7) 0.8463(4) 0.3186(6) 0.096(3) Uani 1 1 d U
H42A H 0.9072 0.8164 0.3497 0.144 Uiso 1 1 calc R
H42B H 1.0019 0.8449 0.3181 0.144 Uiso 1 1 calc R
H42C H 0.9056 0.8436 0.2653 0.144 Uiso 1 1 calc R
C41 C 0.9428(7) 0.9607(5) 0.2983(6) 0.102(4) Uani 1 1 d U
H41A H 0.9046 0.9622 0.2498 0.154 Uiso 1 1 calc R
H41B H 1.0094 0.9510 0.2868 0.154 Uiso 1 1 calc R
H41C H 0.9417 0.9959 0.3237 0.154 Uiso 1 1 calc R

loop_
_atom_site_aniso_label
_atom_site_aniso_U_11
_atom_site_aniso_U_22
_atom_site_aniso_U_33
_atom_site_aniso_U_23
_atom_site_aniso_U_13
_atom_site_aniso_U_12
P2 0.0362(9) 0.0300(10) 0.0452(11) 0.0086(8) 0.0029(8) -0.0008(7)
P4 0.0373(10) 0.0610(13) 0.0337(10) 0.0042(9) -0.0008(8) 0.0062(9)
C32 0.056(4) 0.051(4) 0.057(5) 0.009(4) -0.008(4) -0.007(4)
C31 0.062(5) 0.080(6) 0.074(5) 0.027(5) 0.021(4) 0.015(4)
C30 0.049(4) 0.046(4) 0.057(4) 0.009(3) 0.005(3) 0.009(3)
C36 0.071(5) 0.058(5) 0.048(4) 0.006(4) -0.014(4) 0.011(4)
C35 0.065(5) 0.043(4) 0.093(6) -0.012(4) -0.006(4) 0.010(4)
C33 0.068(5) 0.085(6) 0.099(6) 0.041(5) 0.021(5) 0.001(4)
C34 0.058(5) 0.089(6) 0.075(5) -0.031(5) -0.016(4) 0.017(4)
C38 0.066(5) 0.098(6) 0.098(6) 0.041(5) -0.005(5) -0.034(5)
C37 0.062(5) 0.104(6) 0.078(6) -0.027(5) -0.011(4) 0.033(5)
C39 0.076(5) 0.031(4) 0.032(4) 0.000(3) 0.000(3) -0.003(3)
Ni1 0.0371(4) 0.0205(4) 0.0227(4) 0.0030(3) 0.0002(3) -0.0013(3)
Ni2 0.0403(5) 0.0213(4) 0.0229(4) 0.0013(3) 0.0013(3) 0.0001(3)
Ni3 0.0380(4) 0.0211(4) 0.0240(4) -0.0019(3) 0.0006(3) -0.0032(3)
Cl1 0.0530(10) 0.0233(8) 0.0257(8) 0.0033(6) 0.0024(7) -0.0037(7)
Cl2 0.0690(11) 0.0237(8) 0.0279(9) 0.0010(6) -0.0043(8) 0.0008(8)
Cl3 0.0739(12) 0.0247(8) 0.0269(9) -0.0018(7) -0.0022(8) -0.0088(8)
P5 0.0358(10) 0.0570(13) 0.0350(10) 0.0010(9) -0.0030(8) -0.0039(8)
P1 0.0381(9) 0.0257(9) 0.0388(10) 0.0074(8) 0.0008(8) 0.0010(7)
P3 0.0394(10) 0.0358(10) 0.0348(10) 0.0030(8) 0.0057(8) -0.0039(8)
P6 0.0377(10) 0.0299(10) 0.0446(11) -0.0002(8) 0.0051(8) 0.0011(7)
O1 0.083(4) 0.016(2) 0.036(3) 0.005(2) -0.012(2) -0.001(2)
O3 0.078(3) 0.026(3) 0.032(3) -0.006(2) -0.004(2) -0.007(2)
N3 0.067(4) 0.017(3) 0.031(3) -0.001(2) -0.003(3) -0.008(3)
N2 0.068(4) 0.023(3) 0.027(3) 0.000(2) 0.007(3) -0.009(3)
C29 0.043(4) 0.023(3) 0.025(3) -0.002(3) -0.003(3) 0.003(3)
O2 0.069(3) 0.018(2) 0.029(2) 0.0016(19) 0.008(2) -0.004(2)
C13 0.032(3) 0.018(3) 0.028(3) 0.004(3) 0.002(3) 0.001(2)
C7 0.040(4) 0.029(4) 0.026(4) 0.003(3) 0.006(3) -0.004(3)
C12 0.029(3) 0.017(3) 0.032(3) 0.002(3) 0.001(3) 0.000(2)
C18 0.032(3) 0.025(3) 0.032(4) 0.003(3) 0.000(3) -0.004(3)
C1 0.027(3) 0.025(3) 0.032(4) 0.003(3) -0.004(3) -0.001(3)
C28 0.029(3) 0.026(3) 0.030(3) -0.006(3) -0.003(3) 0.000(3)
C24 0.048(4) 0.029(4) 0.029(4) 0.005(3) 0.003(3) 0.001(3)
N1 0.069(4) 0.022(3) 0.027(3) 0.003(2) -0.005(3) 0.000(3)
C23 0.032(3) 0.024(3) 0.027(3) -0.004(3) -0.003(3) 0.003(3)
C2 0.040(4) 0.023(3) 0.033(4) -0.001(3) -0.007(3) 0.001(3)
C17 0.049(4) 0.030(4) 0.031(4) -0.001(3) 0.001(3) -0.001(3)
C16 0.049(4) 0.029(4) 0.043(4) -0.007(3) -0.006(3) -0.003(3)
C27 0.046(4) 0.031(4) 0.025(3) -0.006(3) -0.001(3) 0.004(3)
C6 0.027(3) 0.027(3) 0.034(4) 0.001(3) 0.000(3) 0.002(3)
C14 0.035(3) 0.029(4) 0.031(3) 0.004(3) -0.004(3) -0.001(3)
C15 0.043(4) 0.018(3) 0.045(4) 0.007(3) 0.000(3) -0.001(3)
C25 0.049(4) 0.022(3) 0.040(4) 0.001(3) 0.001(3) -0.001(3)
C4 0.043(4) 0.024(3) 0.045(4) 0.010(3) 0.001(3) 0.000(3)
C5 0.049(4) 0.028(4) 0.029(4) 0.008(3) -0.001(3) -0.001(3)
C8 0.077(5) 0.024(3) 0.036(4) -0.004(3) -0.006(3) 0.000(3)
C26 0.055(4) 0.016(3) 0.042(4) -0.004(3) -0.002(3) 0.002(3)
C19 0.073(5) 0.032(4) 0.039(4) -0.001(3) 0.012(3) -0.006(3)
C3 0.040(4) 0.021(3) 0.048(4) -0.001(3) 0.000(3) -0.005(3)
C11 0.046(4) 0.035(4) 0.047(4) 0.002(3) 0.002(3) 0.011(3)
C21 0.056(4) 0.051(4) 0.045(4) -0.004(3) 0.004(3) -0.021(3)
C22 0.063(5) 0.063(5) 0.045(4) -0.005(4) 0.014(4) -0.003(4)
C9 0.049(4) 0.062(5) 0.053(4) 0.000(4) -0.009(3) -0.006(4)
C10 0.046(4) 0.047(4) 0.072(5) 0.022(4) 0.008(4) 0.004(3)
C20 0.048(4) 0.058(5) 0.069(5) 0.016(4) 0.001(4) 0.006(4)
C40 0.054(5) 0.080(6) 0.094(6) -0.023(5) -0.022(4) -0.006(4)
C42 0.071(5) 0.116(7) 0.101(7) -0.053(6) 0.003(5) 0.010(5)
C41 0.059(5) 0.131(7) 0.118(7) 0.068(6) 0.009(5) -0.001(5)

loop_
_atom_type_symbol
_atom_type_description
_atom_type_scat_dispersion_real
_atom_type_scat_dispersion_imag
_atom_type_scat_source
C C 0.0033 0.0016 'International Tables Vol C Tables 4.2.6.8 and 6.1.1.4'
H H 0.0000 0.0000 'International Tables Vol C Tables 4.2.6.8 and 6.1.1.4'
N N 0.0061 0.0033 'International Tables Vol C Tables 4.2.6.8 and 6.1.1.4'
O O 0.0106 0.0060 'International Tables Vol C Tables 4.2.6.8 and 6.1.1.4'
P P 0.1023 0.0942 'International Tables Vol C Tables 4.2.6.8 and 6.1.1.4'
Cl Cl 0.1484 0.1585 'International Tables Vol C Tables 4.2.6.8 and 6.1.1.4'
Ni Ni 0.3393 1.1124 'International Tables Vol C Tables 4.2.6.8 and 6.1.1.4'

loop_
_geom_angle_atom_site_label_1
_geom_angle_atom_site_label_2
_geom_angle_atom_site_label_3
_geom_angle
C31 P2 C30 101.3(4)
C31 P2 C40 103.1(4)
C30 P2 C40 102.7(4)
C31 P2 Ni1 117.6(3)
C30 P2 Ni1 120.0(2)
C40 P2 Ni1 109.9(3)
C41 P4 C32 101.8(4)
C41 P4 C42 103.4(5)
C32 P4 C42 101.3(4)
C41 P4 Ni2 121.3(3)
C32 P4 Ni2 116.9(3)
C42 P4 Ni2 109.7(3)
P4 C32 H32A 109.5
P4 C32 H32B 109.5
H32A C32 H32B 109.5
P4 C32 H32C 109.5
H32A C32 H32C 109.5
H32B C32 H32C 109.5
P2 C31 H31A 109.5
P2 C31 H31B 109.5
H31A C31 H31B 109.5
P2 C31 H31C 109.5
H31A C31 H31C 109.5
H31B C31 H31C 109.5
P2 C30 H30A 109.5
P2 C30 H30B 109.5
H30A C30 H30B 109.5
P2 C30 H30C 109.5
H30A C30 H30C 109.5
H30B C30 H30C 109.5
P5 C36 H36A 109.5
P5 C36 H36B 109.5
H36A C36 H36B 109.5
P5 C36 H36C 109.5
H36A C36 H36C 109.5
H36B C36 H36C 109.5
P6 C35 H35A 109.5
P6 C35 H35B 109.5
H35A C35 H35B 109.5
P6 C35 H35C 109.5
H35A C35 H35C 109.5
H35B C35 H35C 109.5
P6 C33 H33A 109.5
P6 C33 H33B 109.5
H33A C33 H33B 109.5
P6 C33 H33C 109.5
H33A C33 H33C 109.5
H33B C33 H33C 109.5
P6 C34 H34A 109.5
P6 C34 H34B 109.5
H34A C34 H34B 109.5
P6 C34 H34C 109.5
H34A C34 H34C 109.5
H34B C34 H34C 109.5
P5 C38 H38A 109.5
P5 C38 H38B 109.5
H38A C38 H38B 109.5
P5 C38 H38C 109.5
H38A C38 H38C 109.5
H38B C38 H38C 109.5
P5 C37 H37A 109.5
P5 C37 H37B 109.5
H37A C37 H37B 109.5
P5 C37 H37C 109.5
H37A C37 H37C 109.5
H37B C37 H37C 109.5
N3 C39 H39A 109.5
N3 C39 H39B 109.5
H39A C39 H39B 109.5
N3 C39 H39C 109.5
H39A C39 H39C 109.5
H39B C39 H39C 109.5
C1 Ni1 P1 89.70(18)
C1 Ni1 P2 87.01(18)
P1 Ni1 P2 175.74(7)
C1 Ni1 Cl1 175.70(19)
P1 Ni1 Cl1 90.04(7)
P2 Ni1 Cl1 93.44(7)
C12 Ni2 P3 90.39(18)
C12 Ni2 P4 89.26(18)
P3 Ni2 P4 177.61(8)
C12 Ni2 Cl2 175.38(19)
P3 Ni2 Cl2 90.30(7)
P4 Ni2 Cl2 90.24(7)
C23 Ni3 P6 88.48(18)
C23 Ni3 P5 88.82(18)
P6 Ni3 P5 177.30(8)
C23 Ni3 Cl3 174.10(19)
P6 Ni3 Cl3 92.63(7)
P5 Ni3 Cl3 90.05(7)
C38 P5 C36 103.6(4)
C38 P5 C37 103.1(5)
C36 P5 C37 101.5(4)
C38 P5 Ni3 109.8(3)
C36 P5 Ni3 116.9(3)
C37 P5 Ni3 119.9(3)
C9 P1 C10 102.3(4)
C9 P1 C11 103.8(3)
C10 P1 C11 102.5(3)
C9 P1 Ni1 113.8(3)
C10 P1 Ni1 119.7(2)
C11 P1 Ni1 112.9(2)
C21 P3 C22 104.8(3)
C21 P3 C20 102.1(4)
C22 P3 C20 102.7(4)
C21 P3 Ni2 111.4(3)
C22 P3 Ni2 114.2(3)
C20 P3 Ni2 119.9(3)
C35 P6 C33 103.9(4)
C35 P6 C34 100.6(4)
C33 P6 C34 102.4(5)
C35 P6 Ni3 115.5(3)
C33 P6 Ni3 113.8(3)
C34 P6 Ni3 118.5(3)
C29 N3 C39 121.7(5)
C29 N3 H23 119.2
C39 N3 H23 119.2
C18 N2 C19 121.3(5)
C18 N2 H12 119.3
C19 N2 H12 119.3
O3 C29 N3 120.3(6)
O3 C29 C28 121.9(5)
N3 C29 C28 117.8(5)
C14 C13 C12 120.6(5)
C14 C13 C18 121.2(5)
C12 C13 C18 118.1(5)
O1 C7 N1 120.6(6)
O1 C7 C6 121.8(6)
N1 C7 C6 117.6(5)
C17 C12 C13 116.8(5)
C17 C12 Ni2 120.4(5)
C13 C12 Ni2 122.6(4)
O2 C18 N2 120.5(6)
O2 C18 C13 122.1(5)
N2 C18 C13 117.3(5)
C2 C1 C6 117.1(5)
C2 C1 Ni1 120.0(5)
C6 C1 Ni1 122.9(4)
C23 C28 C27 119.8(5)
C23 C28 C29 118.3(5)
C27 C28 C29 121.9(5)
C25 C24 C23 123.2(6)
C25 C24 H24 118.4
C23 C24 H24 118.4
C7 N1 C8 121.5(5)
C7 N1 H1 119.2
C8 N1 H1 119.2
C24 C23 C28 116.9(5)
C24 C23 Ni3 121.3(5)
C28 C23 Ni3 121.8(4)
C3 C2 C1 122.1(6)
C3 C2 H2 119.0
C1 C2 H2 119.0
C16 C17 C12 121.9(6)
C16 C17 H17 119.1
C12 C17 H17 119.1
C15 C16 C17 120.4(6)
C15 C16 H16 119.8
C17 C16 H16 119.8
C26 C27 C28 120.8(6)
C26 C27 H27 119.6
C28 C27 H27 119.6
C5 C6 C1 120.5(6)
C5 C6 C7 121.8(6)
C1 C6 C7 117.7(5)
C15 C14 C13 120.7(6)
C15 C14 H14 119.7
C13 C14 H14 119.7
C14 C15 C16 119.6(6)
C14 C15 H15 120.2
C16 C15 H15 120.2
C26 C25 C24 119.0(6)
C26 C25 H25 120.5
C24 C25 H25 120.5
C3 C4 C5 120.2(6)
C3 C4 H4 119.9
C5 C4 H4 119.9
C4 C5 C6 120.6(6)
C4 C5 H5 119.7
C6 C5 H5 119.7
N1 C8 H8A 109.5
N1 C8 H8B 109.5
H8A C8 H8B 109.5
N1 C8 H8C 109.5
H8A C8 H8C 109.5
H8B C8 H8C 109.5
C27 C26 C25 120.4(6)
C27 C26 H26 119.8
C25 C26 H26 119.8
N2 C19 H19A 109.5
N2 C19 H19B 109.5
H19A C19 H19B 109.5
N2 C19 H19C 109.5
H19A C19 H19C 109.5
H19B C19 H19C 109.5
C4 C3 C2 119.5(6)
C4 C3 H3 120.3
C2 C3 H3 120.3
P1 C11 H11A 109.5
P1 C11 H11B 109.5
H11A C11 H11B 109.5
P1 C11 H11C 109.5
H11A C11 H11C 109.5
H11B C11 H11C 109.5
P3 C21 H21A 109.5
P3 C21 H21B 109.5
H21A C21 H21B 109.5
P3 C21 H21C 109.5
H21A C21 H21C 109.5
H21B C21 H21C 109.5
P3 C22 H22A 109.5
P3 C22 H22B 109.5
H22A C22 H22B 109.5
P3 C22 H22C 109.5
H22A C22 H22C 109.5
H22B C22 H22C 109.5
P1 C9 H9A 109.5
P1 C9 H9B 109.5
H9A C9 H9B 109.5
P1 C9 H9C 109.5
H9A C9 H9C 109.5
H9B C9 H9C 109.5
P1 C10 H10A 109.5
P1 C10 H10B 109.5
H10A C10 H10B 109.5
P1 C10 H10C 109.5
H10A C10 H10C 109.5
H10B C10 H10C 109.5
P3 C20 H20A 109.5
P3 C20 H20B 109.5
H20A C20 H20B 109.5
P3 C20 H20C 109.5
H20A C20 H20C 109.5
H20B C20 H20C 109.5
P2 C40 H40A 109.5
P2 C40 H40B 109.5
H40A C40 H40B 109.5
P2 C40 H40C 109.5
H40A C40 H40C 109.5
H40B C40 H40C 109.5
P4 C42 H42A 109.5
P4 C42 H42B 109.5
H42A C42 H42B 109.5
P4 C42 H42C 109.5
H42A C42 H42C 109.5
H42B C42 H42C 109.5
P4 C41 H41A 109.5
P4 C41 H41B 109.5
H41A C41 H41B 109.5
P4 C41 H41C 109.5
H41A C41 H41C 109.5
H41B C41 H41C 109.5

loop_
_geom_bond_atom_site_label_1
_geom_bond_atom_site_label_2
_geom_bond_distance
P2 C31 1.793(7)
P2 C30 1.830(7)
P2 C40 1.831(8)
P2 Ni1 2.2040(19)
P4 C41 1.768(9)
P4 C32 1.810(7)
P4 C42 1.822(9)
P4 Ni2 2.193(2)
C32 H32A 0.9600
C32 H32B 0.9600
C32 H32C 0.9600
C31 H31A 0.9600
C31 H31B 0.9600
C31 H31C 0.9600
C30 H30A 0.9600
C30 H30B 0.9600
C30 H30C 0.9600
C36 P5 1.826(7)
C36 H36A 0.9600
C36 H36B 0.9600
C36 H36C 0.9600
C35 P6 1.805(7)
C35 H35A 0.9600
C35 H35B 0.9600
C35 H35C 0.9600
C33 P6 1.808(8)
C33 H33A 0.9600
C33 H33B 0.9600
C33 H33C 0.9600
C34 P6 1.816(8)
C34 H34A 0.9600
C34 H34B 0.9600
C34 H34C 0.9600
C38 P5 1.812(8)
C38 H38A 0.9600
C38 H38B 0.9600
C38 H38C 0.9600
C37 P5 1.829(8)
C37 H37A 0.9600
C37 H37B 0.9600
C37 H37C 0.9600
C39 N3 1.442(8)
C39 H39A 0.9600
C39 H39B 0.9600
C39 H39C 0.9600
Ni1 C1 1.882(6)
Ni1 P1 2.1915(18)
Ni1 Cl1 2.2574(16)
Ni2 C12 1.885(6)
Ni2 P3 2.1827(19)
Ni2 Cl2 2.2573(17)
Ni3 C23 1.877(6)
Ni3 P6 2.1920(19)
Ni3 P5 2.195(2)
Ni3 Cl3 2.2533(17)
P1 C9 1.816(7)
P1 C10 1.817(7)
P1 C11 1.820(7)
P3 C21 1.817(7)
P3 C22 1.827(7)
P3 C20 1.836(7)
O1 C7 1.222(7)
O3 C29 1.235(7)
N3 C29 1.337(8)
N3 H23 0.8600
N2 C18 1.352(8)
N2 C19 1.437(8)
N2 H12 0.8600
C29 C28 1.492(8)
O2 C18 1.226(7)
C13 C14 1.404(8)
C13 C12 1.407(8)
C13 C18 1.498(8)
C7 N1 1.349(8)
C7 C6 1.499(8)
C12 C17 1.405(8)
C1 C2 1.409(8)
C1 C6 1.409(8)
C28 C23 1.416(8)
C28 C27 1.420(8)
C24 C25 1.386(9)
C24 C23 1.405(8)
C24 H24 0.9300
N1 C8 1.442(8)
N1 H1 0.8600
C2 C3 1.401(8)
C2 H2 0.9300
C17 C16 1.383(9)
C17 H17 0.9300
C16 C15 1.378(9)
C16 H16 0.9300
C27 C26 1.379(8)
C27 H27 0.9300
C6 C5 1.404(8)
C14 C15 1.375(8)
C14 H14 0.9300
C15 H15 0.9300
C25 C26 1.386(9)
C25 H25 0.9300
C4 C3 1.377(9)
C4 C5 1.388(9)
C4 H4 0.9300
C5 H5 0.9300
C8 H8A 0.9600
C8 H8B 0.9600
C8 H8C 0.9600
C26 H26 0.9300
C19 H19A 0.9600
C19 H19B 0.9600
C19 H19C 0.9600
C3 H3 0.9300
C11 H11A 0.9600
C11 H11B 0.9600
C11 H11C 0.9600
C21 H21A 0.9600
C21 H21B 0.9600
C21 H21C 0.9600
C22 H22A 0.9600
C22 H22B 0.9600
C22 H22C 0.9600
C9 H9A 0.9600
C9 H9B 0.9600
C9 H9C 0.9600
C10 H10A 0.9600
C10 H10B 0.9600
C10 H10C 0.9600
C20 H20A 0.9600
C20 H20B 0.9600
C20 H20C 0.9600
C40 H40A 0.9600
C40 H40B 0.9600
C40 H40C 0.9600
C42 H42A 0.9600
C42 H42B 0.9600
C42 H42C 0.9600
C41 H41A 0.9600
C41 H41B 0.9600
C41 H41C 0.9600
